data_7104881
loop_
_publ_author_name
'Hlavinka, Mark L.'
'Hagadorn, John R.'

_publ_section_title
;
 New dibenzofuran-bridged bis(amidoamine) and bis(ethylenediamine) ligands
 and their dinuclear zinc and aluminium complexes
;
_journal_coden_ASTM CHCOFS
_journal_issue 21
_journal_name_full
;
 Chemical Communications (Cambridge, United Kingdom)
;
_journal_page_first 2686
_journal_page_last 2687
_journal_paper_doi 10.1039/b309732c
_journal_year 2003
_chemical_formula_sum 'C40 H52 Li4 N8 O2'
_chemical_formula_weight 704.66
_chemical_name_common L2Li4
_space_group_IT_number 14
_symmetry_cell_setting monoclinic
_symmetry_space_group_name_Hall '-P 2yn'
_symmetry_space_group_name_H-M 'P 1 21/n 1'
_atom_sites_solution_hydrogens geom
_atom_sites_solution_primary direct
_atom_sites_solution_secondary difmap
_audit_creation_method SHELXL-97
_cell_angle_alpha 90.00
_cell_angle_beta 94.4100(10)
_cell_angle_gamma 90.00
_cell_formula_units_Z 4
_cell_length_a 10.6476(3)
_cell_length_b 21.3387(6)
_cell_length_c 17.4505(5)
_cell_measurement_reflns_used 8279
_cell_measurement_temperature 142(2)
_cell_measurement_theta_max 28.930
_cell_measurement_theta_min 2.239
_cell_volume 3953.12(19)
_computing_cell_refinement 'SAINT, Bruker'
_computing_data_collection 'SMART, Bruker'
_computing_data_reduction 'SAINT, Bruker'
_computing_molecular_graphics 'SHELXTL, Bruker'
_computing_structure_refinement 'SHELXL-97 (Sheldrick, 1997)'
_computing_structure_solution 'SHELXS-97 (Sheldrick, 1990)'
_diffrn_ambient_temperature 142(2)
_diffrn_measured_fraction_theta_full 1.000
_diffrn_measured_fraction_theta_max 1.000
_diffrn_radiation_monochromator graphite
_diffrn_radiation_source 'fine-focus sealed tube'
_diffrn_radiation_type MoK\a
_diffrn_radiation_wavelength 0.71073
_diffrn_reflns_av_R_equivalents 0.0689
_diffrn_reflns_av_sigmaI/netI 0.0814
_diffrn_reflns_limit_h_max 13
_diffrn_reflns_limit_h_min -13
_diffrn_reflns_limit_k_max 26
_diffrn_reflns_limit_k_min -27
_diffrn_reflns_limit_l_max 22
_diffrn_reflns_limit_l_min -22
_diffrn_reflns_number 30666
_diffrn_reflns_theta_full 27.48
_diffrn_reflns_theta_max 27.48
_diffrn_reflns_theta_min 1.51
_exptl_absorpt_coefficient_mu 0.073
_exptl_absorpt_correction_T_max 1.00
_exptl_absorpt_correction_T_min 0.388
_exptl_absorpt_correction_type multi-scan
_exptl_absorpt_process_details
;
semi-empirical absorption correction applied
using SADABS (Blessing, R. H. Acta Crystallogr., Sect. A 1995, 51, 33-38)
;
_exptl_crystal_colour colorless
_exptl_crystal_density_diffrn 1.184
_exptl_crystal_density_method 'not measured'
_exptl_crystal_description rod
_exptl_crystal_F_000 1504
_exptl_crystal_size_max 0.3
_exptl_crystal_size_mid 0.3
_exptl_crystal_size_min 0.2
_refine_diff_density_max 0.234
_refine_diff_density_min -0.257
_refine_diff_density_rms 0.043
_refine_ls_extinction_method none
_refine_ls_goodness_of_fit_ref 1.017
_refine_ls_hydrogen_treatment mixed
_refine_ls_matrix_type full
_refine_ls_number_parameters 495
_refine_ls_number_reflns 9055
_refine_ls_number_restraints 0
_refine_ls_restrained_S_all 1.017
_refine_ls_R_factor_all 0.0955
_refine_ls_R_factor_gt 0.0533
_refine_ls_shift/su_max 0.000
_refine_ls_shift/su_mean 0.000
_refine_ls_structure_factor_coef Fsqd
_refine_ls_weighting_details 'calc w==1/[\s^2^(Fo^2^)+(0.0513P)^2^+0.8295P] where P==(Fo^2^+2Fc^2^)/3'
_refine_ls_weighting_scheme calc
_refine_ls_wR_factor_gt 0.1266
_refine_ls_wR_factor_ref 0.1466
_reflns_number_gt 5746
_reflns_number_total 9055
_reflns_threshold_expression >2sigma(I)
_cod_data_source_file b309732c.txt
_cod_data_source_block compound_4
_cod_original_sg_symbol_H-M P2(1)/n
_cod_database_code 7104881

loop_
_symmetry_equiv_pos_as_xyz
'x, y, z'
'-x+1/2, y+1/2, -z+1/2'
'-x, -y, -z'
'x-1/2, -y-1/2, z-1/2'

loop_
_atom_site_label
_atom_site_type_symbol
_atom_site_fract_x
_atom_site_fract_y
_atom_site_fract_z
_atom_site_U_iso_or_equiv
_atom_site_adp_type
_atom_site_occupancy
_atom_site_symmetry_multiplicity
_atom_site_calc_flag
_atom_site_refinement_flags
_atom_site_disorder_assembly
_atom_site_disorder_group
O1 O 0.63629(11) 0.20161(6) 0.84202(7) 0.0320(3) Uani 1 1 d . . .
N1 N 0.51258(14) 0.04077(7) 0.65156(9) 0.0315(4) Uani 1 1 d . A .
N2 N 0.51934(14) 0.09002(7) 0.80276(9) 0.0318(4) Uani 1 1 d . . .
N3 N 0.82935(15) 0.27239(7) 0.78966(10) 0.0365(4) Uani 1 1 d . . .
N4 N 1.05085(16) 0.22097(8) 0.73666(10) 0.0404(4) Uani 1 1 d . . .
Li1 Li 0.5649(3) 0.12486(15) 0.70114(18) 0.0341(7) Uani 1 1 d . A .
Li2 Li 0.8932(3) 0.18509(15) 0.78288(19) 0.0365(7) Uani 1 1 d . A .
C1 C 0.58424(19) 0.01008(9) 0.59384(12) 0.0374(5) Uani 1 1 d . . .
H1A H 0.5408 -0.0284 0.5761 0.056 Uiso 1 1 calc R . .
H1B H 0.6687 -0.0003 0.6166 0.056 Uiso 1 1 calc R . .
H1C H 0.5912 0.0384 0.5502 0.056 Uiso 1 1 calc R . .
C2 C 0.38659(18) 0.05647(10) 0.61611(12) 0.0417(5) Uani 1 1 d . . .
H2A H 0.3947 0.0857 0.5735 0.063 Uiso 1 1 calc R . .
H2B H 0.3367 0.0760 0.6546 0.063 Uiso 1 1 calc R . .
H2C H 0.3445 0.0182 0.5967 0.063 Uiso 1 1 calc R . .
C3 C 0.5059(2) -0.00076(9) 0.71876(11) 0.0383(5) Uani 1 1 d . . .
H3A H 0.5917 -0.0159 0.7352 0.054 Uiso 1 1 calc R A .
H3B H 0.4534 -0.0377 0.7037 0.054 Uiso 1 1 calc R . .
C4 C 0.4514(2) 0.03167(9) 0.78552(11) 0.0387(5) Uani 1 1 d . . .
H4A H 0.3611 0.0407 0.7725 0.054 Uiso 1 1 calc R . .
H4B H 0.4584 0.0040 0.8312 0.054 Uiso 1 1 calc R . .
C5 C 0.47045(17) 0.12568(9) 0.85878(10) 0.0338(4) Uani 1 1 d . A .
C6 C 0.36778(19) 0.11370(11) 0.90345(11) 0.0419(5) Uani 1 1 d . . .
H6 H 0.3207 0.0762 0.8952 0.050 Uiso 1 1 calc R A .
C7 C 0.3338(2) 0.15630(12) 0.96000(12) 0.0497(6) Uani 1 1 d . . .
H7 H 0.2635 0.1462 0.9880 0.060 Uiso 1 1 calc R . .
C8 C 0.3958(2) 0.21152(11) 0.97710(12) 0.0455(5) Uani 1 1 d . . .
H8 H 0.3699 0.2392 1.0155 0.055 Uiso 1 1 calc R A .
C9 C 0.50002(19) 0.22501(10) 0.93472(11) 0.0394(5) Uani 1 1 d . A .
C10 C 0.52938(17) 0.18301(9) 0.87849(10) 0.0331(4) Uani 1 1 d . A .
C11 C 0.67269(18) 0.25869(9) 0.87816(11) 0.0350(4) Uani 1 1 d . A .
C12 C 0.59306(19) 0.27487(10) 0.93382(11) 0.0401(5) Uani 1 1 d . . .
C13 C 0.6130(2) 0.33356(11) 0.97072(12) 0.0480(6) Uani 1 1 d . . .
H13 H 0.5625 0.3469 1.0103 0.058 Uiso 1 1 calc R . .
C14 C 0.7081(2) 0.37035(11) 0.94687(14) 0.0506(6) Uani 1 1 d . . .
H14 H 0.7227 0.4099 0.9710 0.061 Uiso 1 1 calc R A .
C15 C 0.7845(2) 0.35293(10) 0.88918(14) 0.0470(6) Uani 1 1 d . A .
H15 H 0.8489 0.3807 0.8755 0.056 Uiso 1 1 calc R . .
C16 C 0.76846(18) 0.29498(9) 0.85043(12) 0.0375(5) Uani 1 1 d . A .
C17 C 0.92685(19) 0.31423(10) 0.76492(15) 0.0481(6) Uani 1 1 d . A .
H17A H 0.9830 0.3273 0.8100 0.067 Uiso 1 1 calc R . .
H17B H 0.8874 0.3523 0.7413 0.067 Uiso 1 1 calc R . .
C18 C 1.0022(2) 0.28159(11) 0.70789(13) 0.0505(6) Uani 1 1 d . A .
H18A H 0.9487 0.2749 0.6597 0.071 Uiso 1 1 calc R . .
H18B H 1.0738 0.3086 0.6960 0.071 Uiso 1 1 calc R . .
C19 C 1.1398(2) 0.22804(12) 0.80398(14) 0.0534(6) Uani 1 1 d . . .
H19A H 1.2064 0.2574 0.7922 0.080 Uiso 1 1 calc R . .
H19B H 1.1771 0.1872 0.8179 0.080 Uiso 1 1 calc R . .
H19C H 1.0955 0.2442 0.8470 0.080 Uiso 1 1 calc R . .
C20 C 1.1104(2) 0.18967(13) 0.67409(16) 0.0690(8) Uani 1 1 d . . .
H20A H 1.0473 0.1821 0.6312 0.103 Uiso 1 1 calc R . .
H20B H 1.1462 0.1496 0.6925 0.103 Uiso 1 1 calc R . .
H20C H 1.1776 0.2163 0.6567 0.103 Uiso 1 1 calc R . .
O2 O 0.77728(11) 0.12991(6) 0.68614(7) 0.0280(3) Uani 1 1 d . A 1
N5 N 0.52122(15) 0.31790(7) 0.71365(9) 0.0366(4) Uani 1 1 d . A 1
N6 N 0.57913(14) 0.20520(7) 0.63509(8) 0.0298(3) Uani 1 1 d . A 1
N7 N 0.89044(14) 0.09448(7) 0.82650(8) 0.0312(3) Uani 1 1 d . A 1
N8 N 0.75371(16) 0.07733(9) 0.95876(9) 0.0410(4) Uani 1 1 d . A 1
Li3 Li 0.6615(3) 0.25064(15) 0.72681(19) 0.0368(7) Uani 1 1 d . A 1
Li4 Li 0.7051(3) 0.10094(16) 0.84510(18) 0.0361(7) Uani 1 1 d . A 1
C21 C 0.5798(2) 0.36661(10) 0.66868(14) 0.0532(6) Uani 1 1 d . A 1
H21A H 0.6233 0.3469 0.6274 0.080 Uiso 1 1 calc R A 1
H21B H 0.6406 0.3903 0.7023 0.080 Uiso 1 1 calc R A 1
H21C H 0.5146 0.3950 0.6464 0.080 Uiso 1 1 calc R A 1
C22 C 0.4622(2) 0.34725(10) 0.77804(13) 0.0462(5) Uani 1 1 d . A 1
H22A H 0.3943 0.3751 0.7580 0.069 Uiso 1 1 calc R A 1
H22B H 0.5255 0.3716 0.8091 0.069 Uiso 1 1 calc R A 1
H22C H 0.4277 0.3147 0.8099 0.069 Uiso 1 1 calc R A 1
C23 C 0.42412(18) 0.28236(9) 0.66704(12) 0.0375(5) Uani 1 1 d . A 1
H23A H 0.3599 0.3120 0.6445 0.053 Uiso 1 1 calc R A 1
H23B H 0.3817 0.2534 0.7010 0.053 Uiso 1 1 calc R A 1
C24 C 0.47625(18) 0.24500(9) 0.60289(11) 0.0345(4) Uani 1 1 d . A 1
H24A H 0.4089 0.2187 0.5772 0.048 Uiso 1 1 calc R A 1
H24B H 0.5077 0.2738 0.5642 0.048 Uiso 1 1 calc R A 1
C25 C 0.64535(16) 0.17625(8) 0.58076(10) 0.0289(4) Uani 1 1 d . A 1
C26 C 0.62444(18) 0.17527(9) 0.49991(10) 0.0339(4) Uani 1 1 d . A 1
H26 H 0.5554 0.1981 0.4762 0.041 Uiso 1 1 calc R A 1
C27 C 0.70205(18) 0.14176(9) 0.45361(11) 0.0366(5) Uani 1 1 d . A 1
H27 H 0.6844 0.1435 0.3995 0.044 Uiso 1 1 calc R A 1
C28 C 0.80331(18) 0.10616(9) 0.48258(10) 0.0339(4) Uani 1 1 d . A 1
H28 H 0.8551 0.0841 0.4498 0.041 Uiso 1 1 calc R A 1
C29 C 0.82592(16) 0.10426(8) 0.56304(10) 0.0296(4) Uani 1 1 d . A 1
C30 C 0.74928(16) 0.13913(8) 0.60689(10) 0.0280(4) Uani 1 1 d . A 1
C31 C 0.87805(16) 0.08725(8) 0.68991(11) 0.0287(4) Uani 1 1 d . A 1
C32 C 0.91238(17) 0.07090(8) 0.61801(10) 0.0294(4) Uani 1 1 d . A 1
C33 C 1.01623(17) 0.03096(9) 0.61322(11) 0.0334(4) Uani 1 1 d . A 1
H33 H 1.0434 0.0179 0.5651 0.040 Uiso 1 1 calc R A 1
C34 C 1.07713(18) 0.01146(9) 0.68206(12) 0.0370(5) Uani 1 1 d . A 1
H34 H 1.1474 -0.0158 0.6804 0.044 Uiso 1 1 calc R A 1
C35 C 1.04048(17) 0.02979(9) 0.75388(11) 0.0342(4) Uani 1 1 d . A 1
H35 H 1.0869 0.0149 0.7989 0.041 Uiso 1 1 calc R A 1
C36 C 0.93655(17) 0.06974(8) 0.76162(11) 0.0302(4) Uani 1 1 d . A 1
C37 C 0.95731(19) 0.07396(10) 0.89815(11) 0.0387(5) Uani 1 1 d . A 1
H37A H 1.0436 0.0916 0.9023 0.054 Uiso 1 1 calc R A 1
H37B H 0.9641 0.0277 0.8986 0.054 Uiso 1 1 calc R A 1
C38 C 0.88721(19) 0.09561(11) 0.96575(11) 0.0422(5) Uani 1 1 d . A 1
H38A H 0.9281 0.0775 1.0136 0.059 Uiso 1 1 calc R A 1
H38B H 0.8932 0.1418 0.9698 0.059 Uiso 1 1 calc R A 1
C39 C 0.6894(2) 0.10455(14) 1.02247(12) 0.0613(7) Uani 1 1 d . A 1
H39A H 0.7246 0.0867 1.0712 0.092 Uiso 1 1 calc R A 1
H39B H 0.5992 0.0951 1.0155 0.092 Uiso 1 1 calc R A 1
H39C H 0.7015 0.1501 1.0232 0.092 Uiso 1 1 calc R A 1
C40 C 0.7396(2) 0.00908(12) 0.95904(15) 0.0604(7) Uani 1 1 d . A 1
H40A H 0.7740 -0.0085 0.9132 0.091 Uiso 1 1 calc R A 1
H40B H 0.6502 -0.0017 0.9590 0.091 Uiso 1 1 calc R A 1
H40C H 0.7853 -0.0082 1.0051 0.091 Uiso 1 1 calc R A 1

loop_
_atom_site_aniso_label
_atom_site_aniso_U_11
_atom_site_aniso_U_22
_atom_site_aniso_U_33
_atom_site_aniso_U_23
_atom_site_aniso_U_13
_atom_site_aniso_U_12
O1 0.0318(7) 0.0311(7) 0.0330(7) -0.0049(6) 0.0017(5) -0.0005(5)
N1 0.0333(8) 0.0290(8) 0.0314(8) -0.0008(7) -0.0030(7) -0.0002(7)
N2 0.0331(8) 0.0320(8) 0.0302(8) 0.0007(7) 0.0019(6) -0.0049(7)
N3 0.0307(8) 0.0296(8) 0.0486(10) -0.0015(8) -0.0014(7) -0.0045(7)
N4 0.0383(9) 0.0426(10) 0.0409(9) -0.0116(8) 0.0072(7) -0.0091(8)
Li1 0.0385(17) 0.0304(16) 0.0334(16) 0.0021(14) 0.0029(14) -0.0010(13)
Li2 0.0379(17) 0.0345(17) 0.0373(17) -0.0020(15) 0.0031(14) 0.0007(14)
C1 0.0395(11) 0.0315(10) 0.0404(11) -0.0083(9) -0.0011(9) -0.0005(8)
C2 0.0344(11) 0.0458(12) 0.0439(12) -0.0020(10) -0.0043(9) 0.0020(9)
C3 0.0458(12) 0.0279(10) 0.0402(11) 0.0012(9) -0.0025(9) -0.0067(8)
C4 0.0425(11) 0.0381(11) 0.0352(11) 0.0044(9) 0.0011(9) -0.0105(9)
C5 0.0316(10) 0.0412(11) 0.0284(9) 0.0045(9) 0.0002(8) 0.0025(8)
C6 0.0349(11) 0.0540(13) 0.0369(11) 0.0062(10) 0.0040(9) -0.0039(9)
C7 0.0393(12) 0.0745(17) 0.0364(11) 0.0073(12) 0.0113(9) 0.0074(11)
C8 0.0449(12) 0.0593(14) 0.0325(11) -0.0043(10) 0.0053(9) 0.0111(11)
C9 0.0400(11) 0.0468(12) 0.0310(10) -0.0027(9) -0.0002(8) 0.0100(9)
C10 0.0309(10) 0.0386(11) 0.0296(9) 0.0015(9) 0.0022(8) 0.0022(8)
C11 0.0380(11) 0.0302(10) 0.0352(10) -0.0093(8) -0.0075(8) 0.0037(8)
C12 0.0409(11) 0.0431(12) 0.0349(11) -0.0073(9) -0.0066(9) 0.0078(9)
C13 0.0539(13) 0.0486(13) 0.0394(12) -0.0155(11) -0.0094(10) 0.0162(11)
C14 0.0498(13) 0.0409(12) 0.0580(14) -0.0200(11) -0.0165(11) 0.0066(10)
C15 0.0394(12) 0.0358(11) 0.0631(15) -0.0137(11) -0.0124(10) 0.0007(9)
C16 0.0316(10) 0.0325(10) 0.0463(12) -0.0057(9) -0.0108(9) 0.0023(8)
C17 0.0354(11) 0.0328(11) 0.0751(16) 0.0070(11) -0.0029(11) -0.0055(9)
C18 0.0459(13) 0.0553(14) 0.0496(13) 0.0107(11) -0.0007(10) -0.0165(11)
C19 0.0379(12) 0.0672(16) 0.0544(14) -0.0084(13) -0.0020(10) 0.0023(11)
C20 0.0632(16) 0.0751(18) 0.0731(18) -0.0357(15) 0.0344(14) -0.0317(14)
O2 0.0283(6) 0.0288(6) 0.0264(6) 0.0013(5) -0.0002(5) 0.0031(5)
N5 0.0379(9) 0.0312(8) 0.0399(9) -0.0006(7) -0.0025(7) 0.0016(7)
N6 0.0290(8) 0.0283(8) 0.0318(8) 0.0021(7) -0.0003(6) 0.0038(6)
N7 0.0314(8) 0.0339(8) 0.0275(8) 0.0035(7) -0.0030(6) 0.0020(7)
N8 0.0412(10) 0.0499(11) 0.0317(9) 0.0051(8) 0.0017(7) -0.0002(8)
Li3 0.0337(17) 0.0350(18) 0.0410(18) -0.0019(15) -0.0014(14) -0.0013(14)
Li4 0.0323(16) 0.0401(18) 0.0356(17) 0.0057(15) 0.0010(13) 0.0014(14)
C21 0.0617(15) 0.0380(12) 0.0584(14) 0.0065(11) -0.0046(12) -0.0062(11)
C22 0.0465(12) 0.0425(12) 0.0480(13) -0.0090(10) -0.0061(10) 0.0134(10)
C23 0.0329(10) 0.0350(10) 0.0432(11) -0.0031(9) -0.0061(9) 0.0083(8)
C24 0.0344(10) 0.0312(10) 0.0369(10) 0.0019(9) -0.0047(8) 0.0064(8)
C25 0.0295(9) 0.0252(9) 0.0316(9) 0.0013(8) -0.0001(7) -0.0016(7)
C26 0.0360(10) 0.0341(10) 0.0305(10) 0.0038(8) -0.0038(8) 0.0011(8)
C27 0.0424(11) 0.0407(11) 0.0264(9) 0.0017(8) 0.0003(8) -0.0006(9)
C28 0.0369(10) 0.0360(10) 0.0292(9) -0.0031(8) 0.0045(8) 0.0007(8)
C29 0.0288(9) 0.0277(9) 0.0323(9) 0.0008(8) 0.0015(8) -0.0010(7)
C30 0.0289(9) 0.0284(9) 0.0265(9) 0.0018(8) 0.0000(7) -0.0020(7)
C31 0.0252(9) 0.0244(9) 0.0364(10) -0.0013(8) 0.0003(7) 0.0017(7)
C32 0.0286(9) 0.0273(9) 0.0320(9) -0.0003(8) 0.0009(7) -0.0020(7)
C33 0.0323(10) 0.0317(10) 0.0365(10) -0.0038(8) 0.0034(8) 0.0017(8)
C34 0.0329(10) 0.0290(10) 0.0492(12) 0.0009(9) 0.0039(9) 0.0048(8)
C35 0.0313(10) 0.0332(10) 0.0375(10) 0.0045(9) -0.0013(8) 0.0035(8)
C36 0.0289(9) 0.0281(9) 0.0329(10) 0.0019(8) -0.0014(8) -0.0020(7)
C37 0.0346(10) 0.0454(12) 0.0350(10) 0.0059(9) -0.0055(8) 0.0019(9)
C38 0.0414(11) 0.0530(13) 0.0308(10) 0.0039(10) -0.0069(9) 0.0001(10)
C39 0.0544(14) 0.099(2) 0.0302(11) 0.0041(13) 0.0038(10) 0.0107(14)
C40 0.0616(16) 0.0597(16) 0.0593(16) 0.0196(13) 0.0023(12) -0.0116(13)

loop_
_atom_type_symbol
_atom_type_description
_atom_type_scat_dispersion_real
_atom_type_scat_dispersion_imag
_atom_type_scat_source
C C 0.0033 0.0016 'International Tables Vol C Tables 4.2.6.8 and 6.1.1.4'
H H 0.0000 0.0000 'International Tables Vol C Tables 4.2.6.8 and 6.1.1.4'
Li Li -0.0003 0.0001 'International Tables Vol C Tables 4.2.6.8 and 6.1.1.4'
N N 0.0061 0.0033 'International Tables Vol C Tables 4.2.6.8 and 6.1.1.4'
O O 0.0106 0.0060 'International Tables Vol C Tables 4.2.6.8 and 6.1.1.4'

loop_
_geom_angle_atom_site_label_1
_geom_angle_atom_site_label_2
_geom_angle_atom_site_label_3
_geom_angle
_geom_angle_site_symmetry_1
_geom_angle_site_symmetry_3
_geom_angle_publ_flag
C10 O1 C11 104.23(14) . . ?
C10 O1 Li4 89.61(13) . . ?
C11 O1 Li4 136.81(13) . . ?
C10 O1 Li3 132.70(13) . . ?
C11 O1 Li3 87.23(13) . . ?
Li4 O1 Li3 113.08(13) . . ?
C1 N1 C2 108.61(15) . . ?
C1 N1 C3 109.72(15) . . ?
C2 N1 C3 111.88(16) . . ?
C1 N1 Li1 122.87(15) . . ?
C2 N1 Li1 100.79(15) . . ?
C3 N1 Li1 102.61(14) . . ?
C5 N2 C4 114.23(16) . . ?
C5 N2 Li1 123.52(15) . . ?
C4 N2 Li1 106.39(14) . . ?
C5 N2 Li4 95.03(14) . . ?
C4 N2 Li4 127.90(16) . . ?
Li1 N2 Li4 89.12(14) . . ?
C16 N3 C17 113.75(17) . . ?
C16 N3 Li2 123.97(16) . . ?
C17 N3 Li2 107.52(16) . . ?
C16 N3 Li3 92.76(14) . . ?
C17 N3 Li3 125.70(17) . . ?
Li2 N3 Li3 92.49(14) . . ?
C19 N4 C20 110.86(19) . . ?
C19 N4 C18 111.98(17) . . ?
C20 N4 C18 107.95(19) . . ?
C19 N4 Li2 102.75(16) . . ?
C20 N4 Li2 122.24(16) . . ?
C18 N4 Li2 100.64(16) . . ?
N2 Li1 N1 88.43(14) . . ?
N2 Li1 N6 145.58(18) . . ?
N1 Li1 N6 121.13(16) . . ?
N2 Li1 O2 115.00(15) . . ?
N1 Li1 O2 103.33(14) . . ?
N6 Li1 O2 77.51(11) . . ?
N3 Li2 N4 88.16(15) . . ?
N3 Li2 N7 146.57(19) . . ?
N4 Li2 N7 121.51(17) . . ?
N3 Li2 O2 110.58(15) . . ?
N4 Li2 O2 107.78(15) . . ?
N7 Li2 O2 76.93(12) . . ?
N1 C3 C4 112.50(16) . . ?
N2 C4 C3 109.64(16) . . ?
N2 C5 C10 118.04(17) . . ?
N2 C5 C6 130.11(19) . . ?
C10 C5 C6 111.84(18) . . ?
N2 C5 Li4 53.01(11) . . ?
C10 C5 Li4 77.51(13) . . ?
C6 C5 Li4 143.96(15) . . ?
C7 C6 C5 121.4(2) . . ?
C8 C7 C6 124.1(2) . . ?
C7 C8 C9 116.5(2) . . ?
C10 C9 C8 118.0(2) . . ?
C10 C9 C12 105.97(18) . . ?
C8 C9 C12 136.0(2) . . ?
C9 C10 O1 111.96(17) . . ?
C9 C10 C5 128.10(18) . . ?
O1 C10 C5 119.85(16) . . ?
C9 C10 Li4 141.59(15) . . ?
O1 C10 Li4 58.54(11) . . ?
C5 C10 Li4 71.44(13) . . ?
C12 C11 C16 127.53(19) . . ?
C12 C11 O1 111.56(17) . . ?
C16 C11 O1 120.42(17) . . ?
C12 C11 Li3 137.46(15) . . ?
C16 C11 Li3 70.57(13) . . ?
O1 C11 Li3 60.49(11) . . ?
C11 C12 C13 117.5(2) . . ?
C11 C12 C9 106.27(17) . . ?
C13 C12 C9 136.0(2) . . ?
C14 C13 C12 117.2(2) . . ?
C13 C14 C15 123.6(2) . . ?
C14 C15 C16 121.6(2) . . ?
N3 C16 C11 118.29(17) . . ?
N3 C16 C15 129.1(2) . . ?
C11 C16 C15 112.58(19) . . ?
N3 C16 Li3 54.62(12) . . ?
C11 C16 Li3 78.24(13) . . ?
C15 C16 Li3 139.55(16) . . ?
N3 C17 C18 109.99(18) . . ?
N4 C18 C17 112.06(18) . . ?
C31 O2 C30 103.90(13) . . ?
C31 O2 Li1 135.95(13) . . ?
C30 O2 Li1 89.00(12) . . ?
C31 O2 Li2 86.19(12) . . ?
C30 O2 Li2 134.57(13) . . ?
Li1 O2 Li2 114.31(12) . . ?
C22 N5 C21 109.31(17) . . ?
C22 N5 C23 108.56(16) . . ?
C21 N5 C23 112.16(16) . . ?
C22 N5 Li3 123.90(16) . . ?
C21 N5 Li3 102.55(16) . . ?
C23 N5 Li3 100.01(14) . . ?
C25 N6 C24 113.92(14) . . ?
C25 N6 Li3 123.41(15) . . ?
C24 N6 Li3 107.05(14) . . ?
C25 N6 Li1 94.31(14) . . ?
C24 N6 Li1 127.39(15) . . ?
Li3 N6 Li1 90.13(14) . . ?
C36 N7 C37 114.18(15) . . ?
C36 N7 Li4 124.86(15) . . ?
C37 N7 Li4 107.46(15) . . ?
C36 N7 Li2 92.27(14) . . ?
C37 N7 Li2 125.01(16) . . ?
Li4 N7 Li2 92.10(14) . . ?
C40 N8 C39 109.69(19) . . ?
C40 N8 C38 111.24(18) . . ?
C39 N8 C38 109.64(17) . . ?
C40 N8 Li4 103.11(17) . . ?
C39 N8 Li4 122.09(16) . . ?
C38 N8 Li4 100.58(14) . . ?
N6 Li3 N5 88.80(14) . . ?
N6 Li3 N3 146.32(19) . . ?
N5 Li3 N3 119.19(17) . . ?
N6 Li3 O1 113.75(16) . . ?
N5 Li3 O1 106.28(15) . . ?
N3 Li3 O1 78.09(12) . . ?
N7 Li4 N2 148.14(19) . . ?
N7 Li4 N8 87.83(14) . . ?
N2 Li4 N8 118.38(16) . . ?
N7 Li4 O1 112.14(16) . . ?
N2 Li4 O1 78.48(12) . . ?
N8 Li4 O1 108.00(16) . . ?
N5 C23 C24 113.40(16) . . ?
N6 C24 C23 109.14(15) . . ?
N6 C25 C30 117.56(15) . . ?
N6 C25 C26 130.37(17) . . ?
C30 C25 C26 112.03(16) . . ?
N6 C25 Li1 53.60(11) . . ?
C30 C25 Li1 78.39(12) . . ?
C26 C25 Li1 140.59(15) . . ?
C27 C26 C25 122.08(17) . . ?
C28 C27 C26 123.32(17) . . ?
C27 C28 C29 116.72(17) . . ?
C30 C29 C28 118.37(17) . . ?
C30 C29 C32 105.56(15) . . ?
C28 C29 C32 136.01(17) . . ?
C29 C30 O2 112.37(15) . . ?
C29 C30 C25 127.43(16) . . ?
O2 C30 C25 119.95(15) . . ?
C32 C31 O2 112.12(15) . . ?
C32 C31 C36 127.81(16) . . ?
O2 C31 C36 119.92(16) . . ?
C32 C31 Li2 138.69(15) . . ?
O2 C31 Li2 61.76(11) . . ?
C36 C31 Li2 70.19(13) . . ?
C31 C32 C33 118.24(17) . . ?
C31 C32 C29 106.04(15) . . ?
C33 C32 C29 135.68(17) . . ?
C34 C33 C32 116.69(18) . . ?
C33 C34 C35 123.36(18) . . ?
C34 C35 C36 122.01(18) . . ?
N7 C36 C31 118.03(16) . . ?
N7 C36 C35 130.05(17) . . ?
C31 C36 C35 111.87(17) . . ?
N7 C36 Li2 54.97(12) . . ?
C31 C36 Li2 78.41(13) . . ?
C35 C36 Li2 138.83(15) . . ?
N7 C37 C38 109.80(16) . . ?
N8 C38 C37 112.67(16) . . ?

loop_
_geom_bond_atom_site_label_1
_geom_bond_atom_site_label_2
_geom_bond_distance
_geom_bond_site_symmetry_2
_geom_bond_publ_flag
O1 C10 1.404(2) . ?
O1 C11 1.412(2) . ?
O1 Li4 2.269(4) . ?
O1 Li3 2.300(4) . ?
N1 C1 1.464(2) . ?
N1 C2 1.472(2) . ?
N1 C3 1.476(2) . ?
N1 Li1 2.050(3) . ?
N2 C5 1.373(2) . ?
N2 C4 1.460(2) . ?
N2 Li1 2.016(3) . ?
N2 Li4 2.071(3) . ?
N3 C16 1.372(3) . ?
N3 C17 1.460(3) . ?
N3 Li2 1.990(4) . ?
N3 Li3 2.076(4) . ?
N4 C19 1.459(3) . ?
N4 C20 1.465(3) . ?
N4 C18 1.467(3) . ?
N4 Li2 2.065(4) . ?
Li1 N6 2.078(3) . ?
Li1 O2 2.299(3) . ?
Li2 N7 2.079(4) . ?
Li2 O2 2.332(3) . ?
C3 C4 1.509(3) . ?
C5 C10 1.405(3) . ?
C5 C6 1.414(3) . ?
C5 Li4 2.583(4) . ?
C6 C7 1.409(3) . ?
C7 C8 1.372(3) . ?
C8 C9 1.410(3) . ?
C9 C10 1.383(3) . ?
C9 C12 1.455(3) . ?
C10 Li4 2.660(4) . ?
C11 C12 1.381(3) . ?
C11 C16 1.396(3) . ?
C11 Li3 2.640(4) . ?
C12 C13 1.417(3) . ?
C13 C14 1.371(3) . ?
C14 C15 1.393(3) . ?
C15 C16 1.413(3) . ?
C16 Li3 2.543(4) . ?
C17 C18 1.498(3) . ?
O2 C31 1.405(2) . ?
O2 C30 1.406(2) . ?
N5 C22 1.469(3) . ?
N5 C21 1.470(3) . ?
N5 C23 1.475(2) . ?
N5 Li3 2.072(4) . ?
N6 C25 1.371(2) . ?
N6 C24 1.464(2) . ?
N6 Li3 2.014(4) . ?
N7 C36 1.374(2) . ?
N7 C37 1.458(2) . ?
N7 Li4 2.029(3) . ?
N8 C40 1.464(3) . ?
N8 C39 1.469(3) . ?
N8 C38 1.470(3) . ?
N8 Li4 2.073(4) . ?
C23 C24 1.514(3) . ?
C25 C30 1.408(2) . ?
C25 C26 1.411(3) . ?
C26 C27 1.396(3) . ?
C27 C28 1.383(3) . ?
C28 C29 1.407(3) . ?
C29 C30 1.379(2) . ?
C29 C32 1.462(2) . ?
C31 C32 1.378(3) . ?
C31 C36 1.405(2) . ?
C32 C33 1.404(3) . ?
C33 C34 1.385(3) . ?
C34 C35 1.397(3) . ?
C35 C36 1.412(3) . ?
C37 C38 1.516(3) . ?

loop_
_geom_torsion_atom_site_label_1
_geom_torsion_atom_site_label_2
_geom_torsion_atom_site_label_3
_geom_torsion_atom_site_label_4
_geom_torsion
_geom_torsion_site_symmetry_1
_geom_torsion_site_symmetry_2
_geom_torsion_site_symmetry_3
_geom_torsion_site_symmetry_4
_geom_torsion_publ_flag
C5 N2 Li1 N1 -146.53(16) . . . . ?
C4 N2 Li1 N1 -11.46(17) . . . . ?
Li4 N2 Li1 N1 118.02(14) . . . . ?
C5 N2 Li1 N6 4.5(4) . . . . ?
C4 N2 Li1 N6 139.6(3) . . . . ?
Li4 N2 Li1 N6 -90.9(3) . . . . ?
C5 N2 Li1 O2 109.48(19) . . . . ?
C4 N2 Li1 O2 -115.45(17) . . . . ?
Li4 N2 Li1 O2 14.03(17) . . . . ?
C1 N1 Li1 N2 -138.45(16) . . . . ?
C2 N1 Li1 N2 100.90(15) . . . . ?
C3 N1 Li1 N2 -14.66(16) . . . . ?
C1 N1 Li1 N6 60.2(2) . . . . ?
C2 N1 Li1 N6 -60.5(2) . . . . ?
C3 N1 Li1 N6 -176.01(17) . . . . ?
C1 N1 Li1 O2 -23.1(2) . . . . ?
C2 N1 Li1 O2 -143.76(14) . . . . ?
C3 N1 Li1 O2 100.68(15) . . . . ?
C16 N3 Li2 N4 -140.13(16) . . . . ?
C17 N3 Li2 N4 -3.92(18) . . . . ?
Li3 N3 Li2 N4 124.85(14) . . . . ?
C16 N3 Li2 N7 14.1(4) . . . . ?
C17 N3 Li2 N7 150.3(3) . . . . ?
Li3 N3 Li2 N7 -81.0(3) . . . . ?
C16 N3 Li2 O2 111.56(18) . . . . ?
C17 N3 Li2 O2 -112.23(17) . . . . ?
Li3 N3 Li2 O2 16.54(17) . . . . ?
C19 N4 Li2 N3 93.88(17) . . . . ?
C20 N4 Li2 N3 -141.1(2) . . . . ?
C18 N4 Li2 N3 -21.77(17) . . . . ?
C19 N4 Li2 N7 -69.8(2) . . . . ?
C20 N4 Li2 N7 55.3(3) . . . . ?
C18 N4 Li2 N7 174.56(18) . . . . ?
C19 N4 Li2 O2 -155.08(16) . . . . ?
C20 N4 Li2 O2 -30.0(3) . . . . ?
C18 N4 Li2 O2 89.27(17) . . . . ?
C1 N1 C3 C4 170.96(16) . . . . ?
C2 N1 C3 C4 -68.4(2) . . . . ?
Li1 N1 C3 C4 38.8(2) . . . . ?
C5 N2 C4 C3 175.06(16) . . . . ?
Li1 N2 C4 C3 35.3(2) . . . . ?
Li4 N2 C4 C3 -66.8(2) . . . . ?
N1 C3 C4 N2 -52.4(2) . . . . ?
C4 N2 C5 C10 -179.38(16) . . . . ?
Li1 N2 C5 C10 -47.4(2) . . . . ?
Li4 N2 C5 C10 44.91(19) . . . . ?
C4 N2 C5 C6 2.2(3) . . . . ?
Li1 N2 C5 C6 134.2(2) . . . . ?
Li4 N2 C5 C6 -133.6(2) . . . . ?
C4 N2 C5 Li4 135.71(19) . . . . ?
Li1 N2 C5 Li4 -92.28(18) . . . . ?
N2 C5 C6 C7 178.59(19) . . . . ?
C10 C5 C6 C7 0.0(3) . . . . ?
Li4 C5 C6 C7 98.9(3) . . . . ?
C5 C6 C7 C8 -0.6(3) . . . . ?
C6 C7 C8 C9 -0.3(3) . . . . ?
C7 C8 C9 C10 1.7(3) . . . . ?
C7 C8 C9 C12 -178.1(2) . . . . ?
C8 C9 C10 O1 -178.84(17) . . . . ?
C12 C9 C10 O1 1.0(2) . . . . ?
C8 C9 C10 C5 -2.5(3) . . . . ?
C12 C9 C10 C5 177.33(19) . . . . ?
C8 C9 C10 Li4 -112.2(3) . . . . ?
C12 C9 C10 Li4 67.6(3) . . . . ?
C11 O1 C10 C9 -0.57(19) . . . . ?
Li4 O1 C10 C9 138.05(17) . . . . ?
Li3 O1 C10 C9 -100.1(2) . . . . ?
C11 O1 C10 C5 -177.25(16) . . . . ?
Li4 O1 C10 C5 -38.62(18) . . . . ?
Li3 O1 C10 C5 83.2(2) . . . . ?
C11 O1 C10 Li4 -138.63(14) . . . . ?
Li3 O1 C10 Li4 121.81(19) . . . . ?
N2 C5 C10 C9 -177.19(18) . . . . ?
C6 C5 C10 C9 1.5(3) . . . . ?
Li4 C5 C10 C9 -141.9(2) . . . . ?
N2 C5 C10 O1 -1.1(3) . . . . ?
C6 C5 C10 O1 177.63(16) . . . . ?
Li4 C5 C10 O1 34.17(16) . . . . ?
N2 C5 C10 Li4 -35.28(16) . . . . ?
C6 C5 C10 Li4 143.46(17) . . . . ?
C10 O1 C11 C12 -0.1(2) . . . . ?
Li4 O1 C11 C12 -105.2(2) . . . . ?
Li3 O1 C11 C12 133.37(17) . . . . ?
C10 O1 C11 C16 -172.62(17) . . . . ?
Li4 O1 C11 C16 82.3(3) . . . . ?
Li3 O1 C11 C16 -39.14(19) . . . . ?
C10 O1 C11 Li3 -133.48(14) . . . . ?
Li4 O1 C11 Li3 121.5(2) . . . . ?
C16 C11 C12 C13 -3.5(3) . . . . ?
O1 C11 C12 C13 -175.34(16) . . . . ?
Li3 C11 C12 C13 -106.0(2) . . . . ?
C16 C11 C12 C9 172.56(19) . . . . ?
O1 C11 C12 C9 0.7(2) . . . . ?
Li3 C11 C12 C9 70.0(3) . . . . ?
C10 C9 C12 C11 -1.0(2) . . . . ?
C8 C9 C12 C11 178.8(2) . . . . ?
C10 C9 C12 C13 173.9(2) . . . . ?
C8 C9 C12 C13 -6.3(4) . . . . ?
C11 C12 C13 C14 1.5(3) . . . . ?
C9 C12 C13 C14 -173.0(2) . . . . ?
C12 C13 C14 C15 0.0(3) . . . . ?
C13 C14 C15 C16 0.2(3) . . . . ?
C17 N3 C16 C11 179.51(17) . . . . ?
Li2 N3 C16 C11 -46.6(3) . . . . ?
Li3 N3 C16 C11 48.2(2) . . . . ?
C17 N3 C16 C15 2.5(3) . . . . ?
Li2 N3 C16 C15 136.4(2) . . . . ?
Li3 N3 C16 C15 -128.7(2) . . . . ?
C17 N3 C16 Li3 131.26(19) . . . . ?
Li2 N3 C16 Li3 -94.87(19) . . . . ?
C12 C11 C16 N3 -173.99(19) . . . . ?
O1 C11 C16 N3 -2.8(3) . . . . ?
Li3 C11 C16 N3 -38.41(16) . . . . ?
C12 C11 C16 C15 3.5(3) . . . . ?
O1 C11 C16 C15 174.68(16) . . . . ?
Li3 C11 C16 C15 139.05(18) . . . . ?
C12 C11 C16 Li3 -135.6(2) . . . . ?
O1 C11 C16 Li3 35.62(17) . . . . ?
C14 C15 C16 N3 175.5(2) . . . . ?
C14 C15 C16 C11 -1.7(3) . . . . ?
C14 C15 C16 Li3 96.8(3) . . . . ?
C16 N3 C17 C18 170.54(17) . . . . ?
Li2 N3 C17 C18 29.4(2) . . . . ?
Li3 N3 C17 C18 -77.1(2) . . . . ?
C19 N4 C18 C17 -64.1(2) . . . . ?
C20 N4 C18 C17 173.63(18) . . . . ?
Li2 N4 C18 C17 44.5(2) . . . . ?
N3 C17 C18 N4 -52.6(2) . . . . ?
N2 Li1 O2 C31 56.3(3) . . . . ?
N1 Li1 O2 C31 -38.2(2) . . . . ?
N6 Li1 O2 C31 -157.68(16) . . . . ?
N2 Li1 O2 C30 165.43(17) . . . . ?
N1 Li1 O2 C30 70.88(15) . . . . ?
N6 Li1 O2 C30 -48.58(12) . . . . ?
N2 Li1 O2 Li2 -54.91(19) . . . . ?
N1 Li1 O2 Li2 -149.46(13) . . . . ?
N6 Li1 O2 Li2 91.08(13) . . . . ?
N3 Li2 O2 C31 162.43(17) . . . . ?
N4 Li2 O2 C31 67.59(16) . . . . ?
N7 Li2 O2 C31 -51.68(12) . . . . ?
N3 Li2 O2 C30 56.6(2) . . . . ?
N4 Li2 O2 C30 -38.2(2) . . . . ?
N7 Li2 O2 C30 -157.48(15) . . . . ?
N3 Li2 O2 Li1 -58.08(19) . . . . ?
N4 Li2 O2 Li1 -152.91(14) . . . . ?
N7 Li2 O2 Li1 87.81(13) . . . . ?
N2 Li1 N6 C25 167.9(3) . . . . ?
N1 Li1 N6 C25 -46.5(2) . . . . ?
O2 Li1 N6 C25 51.66(12) . . . . ?
N2 Li1 N6 C24 -67.4(4) . . . . ?
N1 Li1 N6 C24 78.2(2) . . . . ?
O2 Li1 N6 C24 176.37(15) . . . . ?
N2 Li1 N6 Li3 44.4(3) . . . . ?
N1 Li1 N6 Li3 -170.04(19) . . . . ?
O2 Li1 N6 Li3 -71.87(12) . . . . ?
N3 Li2 N7 C36 161.2(3) . . . . ?
N4 Li2 N7 C36 -49.5(2) . . . . ?
O2 Li2 N7 C36 53.51(12) . . . . ?
N3 Li2 N7 C37 -76.9(4) . . . . ?
N4 Li2 N7 C37 72.4(2) . . . . ?
O2 Li2 N7 C37 175.39(15) . . . . ?
N3 Li2 N7 Li4 36.1(3) . . . . ?
N4 Li2 N7 Li4 -174.54(19) . . . . ?
O2 Li2 N7 Li4 -71.51(12) . . . . ?
C25 N6 Li3 N5 141.35(15) . . . . ?
C24 N6 Li3 N5 6.08(17) . . . . ?
Li1 N6 Li3 N5 -123.40(14) . . . . ?
C25 N6 Li3 N3 -6.7(4) . . . . ?
C24 N6 Li3 N3 -141.9(3) . . . . ?
Li1 N6 Li3 N3 88.6(3) . . . . ?
C25 N6 Li3 O1 -111.37(18) . . . . ?
C24 N6 Li3 O1 113.37(17) . . . . ?
Li1 N6 Li3 O1 -16.12(17) . . . . ?
C22 N5 Li3 N6 140.38(17) . . . . ?
C21 N5 Li3 N6 -95.73(16) . . . . ?
C23 N5 Li3 N6 19.85(16) . . . . ?
C22 N5 Li3 N3 -59.3(3) . . . . ?
C21 N5 Li3 N3 64.6(2) . . . . ?
C23 N5 Li3 N3 -179.81(18) . . . . ?
C22 N5 Li3 O1 26.0(2) . . . . ?
C21 N5 Li3 O1 149.85(15) . . . . ?
C23 N5 Li3 O1 -94.58(16) . . . . ?
C16 N3 Li3 N6 -167.3(3) . . . . ?
C17 N3 Li3 N6 70.6(4) . . . . ?
Li2 N3 Li3 N6 -43.2(4) . . . . ?
C16 N3 Li3 N5 50.0(2) . . . . ?
C17 N3 Li3 N5 -72.1(3) . . . . ?
Li2 N3 Li3 N5 174.18(19) . . . . ?
C16 N3 Li3 O1 -52.16(13) . . . . ?
C17 N3 Li3 O1 -174.24(17) . . . . ?
Li2 N3 Li3 O1 72.04(13) . . . . ?
C10 O1 Li3 N6 -56.8(2) . . . . ?
C11 O1 Li3 N6 -163.71(17) . . . . ?
Li4 O1 Li3 N6 55.68(19) . . . . ?
C10 O1 Li3 N5 39.2(2) . . . . ?
C11 O1 Li3 N5 -67.71(15) . . . . ?
Li4 O1 Li3 N5 151.69(14) . . . . ?
C10 O1 Li3 N3 156.40(16) . . . . ?
C11 O1 Li3 N3 49.53(12) . . . . ?
Li4 O1 Li3 N3 -91.07(14) . . . . ?
C36 N7 Li4 N2 -6.1(4) . . . . ?
C37 N7 Li4 N2 -144.0(3) . . . . ?
Li2 N7 Li4 N2 88.1(4) . . . . ?
C36 N7 Li4 N8 141.09(16) . . . . ?
C37 N7 Li4 N8 3.15(18) . . . . ?
Li2 N7 Li4 N8 -124.68(14) . . . . ?
C36 N7 Li4 O1 -110.34(19) . . . . ?
C37 N7 Li4 O1 111.73(17) . . . . ?
Li2 N7 Li4 O1 -16.10(17) . . . . ?
C5 N2 Li4 N7 -163.4(3) . . . . ?
C4 N2 Li4 N7 70.4(4) . . . . ?
Li1 N2 Li4 N7 -39.8(4) . . . . ?
C5 N2 Li4 N8 54.6(2) . . . . ?
C4 N2 Li4 N8 -71.6(3) . . . . ?
Li1 N2 Li4 N8 178.15(19) . . . . ?
C5 N2 Li4 O1 -49.81(13) . . . . ?
C4 N2 Li4 O1 -176.01(16) . . . . ?
Li1 N2 Li4 O1 73.77(12) . . . . ?
C40 N8 Li4 N7 -92.51(17) . . . . ?
C39 N8 Li4 N7 143.83(19) . . . . ?
C38 N8 Li4 N7 22.44(17) . . . . ?
C40 N8 Li4 N2 68.5(2) . . . . ?
C39 N8 Li4 N2 -55.1(3) . . . . ?
C38 N8 Li4 N2 -176.53(18) . . . . ?
C40 N8 Li4 O1 154.90(16) . . . . ?
C39 N8 Li4 O1 31.2(2) . . . . ?
C38 N8 Li4 O1 -90.15(17) . . . . ?
C10 O1 Li4 N7 -163.60(16) . . . . ?
C11 O1 Li4 N7 -53.0(3) . . . . ?
Li3 O1 Li4 N7 59.15(19) . . . . ?
C10 O1 Li4 N2 47.87(12) . . . . ?
C11 O1 Li4 N2 158.48(18) . . . . ?
Li3 O1 Li4 N2 -89.37(13) . . . . ?
C10 O1 Li4 N8 -68.48(16) . . . . ?
C11 O1 Li4 N8 42.1(3) . . . . ?
Li3 O1 Li4 N8 154.27(14) . . . . ?
C22 N5 C23 C24 -174.68(16) . . . . ?
C21 N5 C23 C24 64.4(2) . . . . ?
Li3 N5 C23 C24 -43.6(2) . . . . ?
C25 N6 C24 C23 -170.89(16) . . . . ?
Li3 N6 C24 C23 -30.9(2) . . . . ?
Li1 N6 C24 C23 72.9(2) . . . . ?
N5 C23 C24 N6 53.5(2) . . . . ?
C24 N6 C25 C30 177.42(15) . . . . ?
Li3 N6 C25 C30 44.8(2) . . . . ?
Li1 N6 C25 C30 -48.19(18) . . . . ?
C24 N6 C25 C26 -5.1(3) . . . . ?
Li3 N6 C25 C26 -137.7(2) . . . . ?
Li1 N6 C25 C26 129.3(2) . . . . ?
C24 N6 C25 Li1 -134.40(18) . . . . ?
Li3 N6 C25 Li1 93.01(18) . . . . ?
N2 Li1 C25 N6 -75.7(14) . . . . ?
N1 Li1 C25 N6 141.25(18) . . . . ?
O2 Li1 C25 N6 -117.47(14) . . . . ?
N2 Li1 C25 C30 61.9(14) . . . . ?
N1 Li1 C25 C30 -81.17(14) . . . . ?
N6 Li1 C25 C30 137.58(17) . . . . ?
O2 Li1 C25 C30 20.11(10) . . . . ?
N2 Li1 C25 C26 172.5(13) . . . . ?
N1 Li1 C25 C26 29.5(3) . . . . ?
N6 Li1 C25 C26 -111.7(3) . . . . ?
O2 Li1 C25 C26 130.8(2) . . . . ?
N6 C25 C26 C27 -178.85(18) . . . . ?
C30 C25 C26 C27 -1.3(3) . . . . ?
Li1 C25 C26 C27 -99.9(3) . . . . ?
C25 C26 C27 C28 1.2(3) . . . . ?
C26 C27 C28 C29 0.5(3) . . . . ?
C27 C28 C29 C30 -2.1(3) . . . . ?
C27 C28 C29 C32 174.8(2) . . . . ?
C28 C29 C30 O2 176.32(16) . . . . ?
C32 C29 C30 O2 -1.4(2) . . . . ?
C28 C29 C30 C25 2.1(3) . . . . ?
C32 C29 C30 C25 -175.59(17) . . . . ?
C31 O2 C30 C29 0.63(19) . . . . ?
Li1 O2 C30 C29 -136.78(16) . . . . ?
Li2 O2 C30 C29 99.1(2) . . . . ?
C31 O2 C30 C25 175.31(15) . . . . ?
Li1 O2 C30 C25 37.90(17) . . . . ?
Li2 O2 C30 C25 -86.2(2) . . . . ?
N6 C25 C30 C29 177.51(17) . . . . ?
C26 C25 C30 C29 -0.4(3) . . . . ?
Li1 C25 C30 C29 139.7(2) . . . . ?
N6 C25 C30 O2 3.7(2) . . . . ?
C26 C25 C30 O2 -174.21(15) . . . . ?
Li1 C25 C30 O2 -34.06(16) . . . . ?
C30 O2 C31 C32 0.48(18) . . . . ?
Li1 O2 C31 C32 103.8(2) . . . . ?
Li2 O2 C31 C32 -134.60(16) . . . . ?
C30 O2 C31 C36 176.24(16) . . . . ?
Li1 O2 C31 C36 -80.5(2) . . . . ?
Li2 O2 C31 C36 41.16(17) . . . . ?
C30 O2 C31 Li2 135.07(14) . . . . ?
Li1 O2 C31 Li2 -121.64(19) . . . . ?
N3 Li2 C31 C32 65.7(4) . . . . ?
N4 Li2 C31 C32 -26.0(3) . . . . ?
N7 Li2 C31 C32 -150.8(2) . . . . ?
O2 Li2 C31 C32 92.1(2) . . . . ?
N3 Li2 C31 O2 -26.4(2) . . . . ?
N4 Li2 C31 O2 -118.08(15) . . . . ?
N7 Li2 C31 O2 117.15(14) . . . . ?
N3 Li2 C31 C36 -169.0(3) . . . . ?
N4 Li2 C31 C36 99.25(15) . . . . ?
N7 Li2 C31 C36 -25.52(11) . . . . ?
O2 Li2 C31 C36 -142.67(17) . . . . ?
O2 C31 C32 C33 176.81(15) . . . . ?
C36 C31 C32 C33 1.5(3) . . . . ?
Li2 C31 C32 C33 104.9(2) . . . . ?
O2 C31 C32 C29 -1.3(2) . . . . ?
C36 C31 C32 C29 -176.65(18) . . . . ?
Li2 C31 C32 C29 -73.2(2) . . . . ?
C30 C29 C32 C31 1.6(2) . . . . ?
C28 C29 C32 C31 -175.5(2) . . . . ?
C30 C29 C32 C33 -176.0(2) . . . . ?
C28 C29 C32 C33 6.9(4) . . . . ?
C31 C32 C33 C34 -0.6(3) . . . . ?
C29 C32 C33 C34 176.8(2) . . . . ?
C32 C33 C34 C35 -0.3(3) . . . . ?
C33 C34 C35 C36 0.5(3) . . . . ?
C37 N7 C36 C31 -179.70(16) . . . . ?
Li4 N7 C36 C31 44.8(2) . . . . ?
Li2 N7 C36 C31 -49.37(19) . . . . ?
C37 N7 C36 C35 -2.6(3) . . . . ?
Li4 N7 C36 C35 -138.1(2) . . . . ?
Li2 N7 C36 C35 127.7(2) . . . . ?
C37 N7 C36 Li2 -130.33(19) . . . . ?
Li4 N7 C36 Li2 94.14(19) . . . . ?
C32 C31 C36 N7 176.36(17) . . . . ?
O2 C31 C36 N7 1.3(3) . . . . ?
Li2 C31 C36 N7 39.38(16) . . . . ?
C32 C31 C36 C35 -1.2(3) . . . . ?
O2 C31 C36 C35 -176.27(15) . . . . ?
Li2 C31 C36 C35 -138.22(17) . . . . ?
C32 C31 C36 Li2 137.0(2) . . . . ?
O2 C31 C36 Li2 -38.05(16) . . . . ?
C34 C35 C36 N7 -177.00(18) . . . . ?
C34 C35 C36 C31 0.2(3) . . . . ?
C34 C35 C36 Li2 -97.2(3) . . . . ?
N3 Li2 C36 N7 -94.2(10) . . . . ?
N4 Li2 C36 N7 139.09(18) . . . . ?
O2 Li2 C36 N7 -114.98(14) . . . . ?
N3 Li2 C36 C31 42.7(10) . . . . ?
N4 Li2 C36 C31 -84.06(15) . . . . ?
N7 Li2 C36 C31 136.85(17) . . . . ?
O2 Li2 C36 C31 21.87(10) . . . . ?
N3 Li2 C36 C35 152.7(9) . . . . ?
N4 Li2 C36 C35 26.0(3) . . . . ?
N7 Li2 C36 C35 -113.1(3) . . . . ?
O2 Li2 C36 C35 131.9(2) . . . . ?
C36 N7 C37 C38 -171.28(16) . . . . ?
Li4 N7 C37 C38 -28.3(2) . . . . ?
Li2 N7 C37 C38 77.2(2) . . . . ?
C40 N8 C38 C37 63.5(2) . . . . ?
C39 N8 C38 C37 -174.99(18) . . . . ?
Li4 N8 C38 C37 -45.2(2) . . . . ?
N7 C37 C38 N8 52.6(2) . . . . ?
